data_4074831
loop_
_publ_author_name
'Landis, Clark R.'
'Nelson, Ryan C.'
'Jin, Wiechang'
'Bowman, Amanda C.'

_publ_section_title
;
 Synthesis, Characterization, and Transition-Metal Complexes of
 3,4-Diazaphospholanes
;
_journal_coden_ASTM ORGND7
_journal_issue 6
_journal_name_full Organometallics
_journal_page_first 1377
_journal_page_last 1391
_journal_paper_doi 10.1021/om050922g
_journal_volume 25
_journal_year 2006
_chemical_formula_sum 'C27 H28 Cl N2 O4 P Pd'
_chemical_formula_weight 617.33
_space_group_IT_number 2
_symmetry_cell_setting triclinic
_symmetry_space_group_name_Hall '-P 1'
_symmetry_space_group_name_H-M 'P -1'
_atom_sites_solution_hydrogens geom
_atom_sites_solution_primary direct
_atom_sites_solution_secondary difmap
_audit_creation_method SHELXL-97
_cell_angle_alpha 86.1540(10)
_cell_angle_beta 83.4480(10)
_cell_angle_gamma 81.0950(10)
_cell_formula_units_Z 2
_cell_length_a 9.5131(3)
_cell_length_b 10.7018(4)
_cell_length_c 13.6300(5)
_cell_measurement_temperature 173(2)
_cell_volume 1360.23(8)
_computing_cell_refinement 'Bruker SMART'
_computing_data_collection 'Bruker SMART'
_computing_data_reduction 'Bruker SHELXTL'
_computing_molecular_graphics 'Bruker SHELXTL'
_computing_publication_material 'Bruker SHELXTL'
_computing_structure_refinement 'SHELXL-97 (Sheldrick, 1997)'
_computing_structure_solution 'SHELXS-97 (Sheldrick, 1990)'
_diffrn_ambient_temperature 173(2)
_diffrn_measured_fraction_theta_full 0.991
_diffrn_measured_fraction_theta_max 0.991
_diffrn_measurement_device_type 'CCD area detector'
_diffrn_measurement_method 'phi and omega scans'
_diffrn_radiation_monochromator graphite
_diffrn_radiation_source 'fine-focus sealed tube'
_diffrn_radiation_type MoK\a
_diffrn_radiation_wavelength 0.71073
_diffrn_reflns_av_R_equivalents 0.0000
_diffrn_reflns_av_sigmaI/netI 0.0288
_diffrn_reflns_limit_h_max 11
_diffrn_reflns_limit_h_min -11
_diffrn_reflns_limit_k_max 13
_diffrn_reflns_limit_k_min -13
_diffrn_reflns_limit_l_max 17
_diffrn_reflns_limit_l_min 0
_diffrn_reflns_number 5522
_diffrn_reflns_theta_full 26.39
_diffrn_reflns_theta_max 26.39
_diffrn_reflns_theta_min 1.93
_exptl_absorpt_coefficient_mu 0.874
_exptl_absorpt_correction_T_max 0.7673
_exptl_absorpt_correction_T_min 0.7050
_exptl_absorpt_correction_type none
_exptl_crystal_density_diffrn 1.507
_exptl_crystal_density_method 'not measured'
_exptl_crystal_F_000 628
_exptl_crystal_size_max 0.43
_exptl_crystal_size_mid 0.36
_exptl_crystal_size_min 0.32
_refine_diff_density_max 1.291
_refine_diff_density_min -0.678
_refine_diff_density_rms 0.082
_refine_ls_extinction_method none
_refine_ls_goodness_of_fit_ref 1.009
_refine_ls_hydrogen_treatment mixed
_refine_ls_matrix_type full
_refine_ls_number_parameters 332
_refine_ls_number_reflns 5522
_refine_ls_number_restraints 2
_refine_ls_restrained_S_all 1.008
_refine_ls_R_factor_all 0.0356
_refine_ls_R_factor_gt 0.0340
_refine_ls_shift/su_max 0.001
_refine_ls_shift/su_mean 0.000
_refine_ls_structure_factor_coef Fsqd
_refine_ls_weighting_details 'calc w=1/[\s^2^(Fo^2^)+(0.0534P)^2^+1.5186P] where P=(Fo^2^+2Fc^2^)/3'
_refine_ls_weighting_scheme calc
_refine_ls_wR_factor_gt 0.0910
_refine_ls_wR_factor_ref 0.0924
_reflns_number_gt 5230
_reflns_number_total 5522
_reflns_threshold_expression >2sigma(I)
_cod_data_source_file om050922gsi20051024_021932.cif
_cod_data_source_block lan07
_cod_depositor_comments
;
The following automatic conversions were performed:

'_symmetry_cell_setting' value 'Triclinic' changed to 'triclinic'
according to /home/saulius/struct/CIF-dictionaries/cif_core.dic
dictionary named 'cif_core.dic' version 2.4.1 from 2010-06-29.

Automatic conversion script
Id: cif_fix_values 1715 2011-07-08 13:25:40Z adriana 
;
_cod_original_sg_symbol_H-M P-1
_cod_database_code 4074831

loop_
_symmetry_equiv_pos_as_xyz
'x, y, z'
'-x, -y, -z'

loop_
_atom_site_label
_atom_site_type_symbol
_atom_site_fract_x
_atom_site_fract_y
_atom_site_fract_z
_atom_site_U_iso_or_equiv
_atom_site_adp_type
_atom_site_occupancy
_atom_site_symmetry_multiplicity
_atom_site_calc_flag
_atom_site_refinement_flags
_atom_site_disorder_assembly
_atom_site_disorder_group
Pd Pd 0.361212(19) 0.859697(18) 0.403551(13) 0.02794(8) Uani 1 1 d D . .
P P 0.54881(6) 0.83372(5) 0.28146(4) 0.02226(13) Uani 1 1 d . A .
Cl Cl 0.49763(8) 0.81072(8) 0.53984(5) 0.04684(19) Uani 1 1 d . A .
O1 O 0.8037(2) 0.5855(2) 0.37238(18) 0.0470(5) Uani 1 1 d . A .
O2 O 0.9275(3) 0.6456(3) 0.4877(2) 0.0631(7) Uani 1 1 d . A .
O3 O 0.7200(2) 1.15437(18) 0.09265(14) 0.0357(4) Uani 1 1 d . . .
O4 O 0.4045(2) 0.89843(18) 0.06099(14) 0.0349(4) Uani 1 1 d . A .
H4A H 0.3600 0.8890 0.0128 0.052 Uiso 1 1 calc R . .
N1 N 0.7238(2) 0.9834(2) 0.32280(15) 0.0277(4) Uani 1 1 d . A .
H1A H 0.7488 1.0270 0.3687 0.033 Uiso 1 1 calc R . .
N2 N 0.6744(2) 1.03421(19) 0.23090(15) 0.0266(4) Uani 1 1 d . A .
C1 C 0.1496(3) 0.8959(4) 0.4882(2) 0.0544(9) Uani 1 1 d . A 1
H1B H 0.1290 0.8345 0.5436 0.065 Uiso 1 1 calc R A 1
H1C H 0.1130 0.9850 0.5032 0.065 Uiso 1 1 calc R A 1
C2 C 0.1362(4) 0.8609(5) 0.3948(3) 0.0440(10) Uani 0.743(6) 1 d P A 1
H2A H 0.0820 0.7949 0.3884 0.053 Uiso 0.743(6) 1 calc PRD A 1
C3 C 0.1963(3) 0.9160(5) 0.3121(3) 0.0609(10) Uani 1 1 d . A 1
H3A H 0.1668 1.0084 0.3019 0.073 Uiso 1 1 calc R A 1
H3B H 0.2028 0.8697 0.2509 0.073 Uiso 1 1 calc R A 1
C2' C 0.1497(12) 0.9492(15) 0.3991(9) 0.0440(10) Uani 0.257(6) 1 d PD A 2
H2' H 0.099(2) 1.032(2) 0.392(10) 0.053 Uiso 0.257(6) 1 d PD A 2
C4 C 0.5646(3) 0.6897(2) 0.21597(19) 0.0275(5) Uani 1 1 d . . .
C5 C 0.6338(4) 0.6719(3) 0.1220(2) 0.0438(7) Uani 1 1 d . A .
H5A H 0.6764 0.7385 0.0867 0.053 Uiso 1 1 calc R . .
C6 C 0.6409(5) 0.5568(3) 0.0795(3) 0.0579(9) Uani 1 1 d . . .
H6A H 0.6875 0.5451 0.0147 0.069 Uiso 1 1 calc R A .
C7 C 0.5808(5) 0.4594(3) 0.1306(3) 0.0617(10) Uani 1 1 d . A .
H7A H 0.5857 0.3808 0.1010 0.074 Uiso 1 1 calc R . .
C8 C 0.5143(5) 0.4758(3) 0.2237(3) 0.0702(12) Uani 1 1 d . . .
H8A H 0.4740 0.4083 0.2594 0.084 Uiso 1 1 calc R A .
C9 C 0.5052(4) 0.5916(3) 0.2667(3) 0.0494(8) Uani 1 1 d . A .
H9A H 0.4577 0.6030 0.3314 0.059 Uiso 1 1 calc R . .
C10 C 0.7252(2) 0.8466(2) 0.32709(18) 0.0258(5) Uani 1 1 d . . .
H10A H 0.7218 0.8153 0.3980 0.031 Uiso 1 1 calc R A .
C11 C 0.8523(3) 0.7713(2) 0.27054(19) 0.0296(5) Uani 1 1 d . A .
C12 C 0.9342(3) 0.8210(3) 0.1905(2) 0.0353(6) Uani 1 1 d . . .
H12A H 0.9126 0.9080 0.1706 0.042 Uiso 1 1 calc R A .
C13 C 1.0471(3) 0.7454(4) 0.1392(2) 0.0492(8) Uani 1 1 d . A .
H13A H 1.1011 0.7806 0.0841 0.059 Uiso 1 1 calc R . .
C14 C 1.0806(4) 0.6190(4) 0.1684(3) 0.0636(10) Uani 1 1 d . . .
H14A H 1.1588 0.5675 0.1341 0.076 Uiso 1 1 calc R A .
C15 C 1.0009(4) 0.5679(3) 0.2468(3) 0.0583(9) Uani 1 1 d . A .
H15A H 1.0232 0.4810 0.2667 0.070 Uiso 1 1 calc R . .
C16 C 0.8879(3) 0.6435(3) 0.2969(2) 0.0399(6) Uani 1 1 d . . .
C17 C 0.8371(3) 0.5893(3) 0.4672(3) 0.0520(9) Uani 1 1 d . . .
C18 C 0.7433(4) 0.5158(4) 0.5369(3) 0.0693(12) Uani 1 1 d . A .
H18A H 0.7683 0.5189 0.6044 0.104 Uiso 1 1 calc R . .
H18B H 0.7573 0.4276 0.5182 0.104 Uiso 1 1 calc R . .
H18C H 0.6430 0.5529 0.5338 0.104 Uiso 1 1 calc R . .
C19 C 0.7404(3) 1.1246(2) 0.17963(19) 0.0295(5) Uani 1 1 d . . .
C20 C 0.8326(3) 1.1917(3) 0.2351(2) 0.0427(7) Uani 1 1 d . . .
H20A H 0.8750 1.2547 0.1905 0.064 Uiso 1 1 calc R . .
H20B H 0.9090 1.1299 0.2603 0.064 Uiso 1 1 calc R . .
H20C H 0.7739 1.2340 0.2906 0.064 Uiso 1 1 calc R . .
C21 C 0.5734(2) 0.9678(2) 0.18820(17) 0.0225(4) Uani 1 1 d . . .
H21A H 0.6208 0.9319 0.1248 0.027 Uiso 1 1 calc R A .
C22 C 0.4361(3) 1.0523(2) 0.16756(18) 0.0265(5) Uani 1 1 d . A .
C23 C 0.3559(3) 1.0134(2) 0.09784(18) 0.0290(5) Uani 1 1 d . . .
C24 C 0.2314(3) 1.0892(3) 0.0724(2) 0.0377(6) Uani 1 1 d . A .
H24A H 0.1768 1.0624 0.0258 0.045 Uiso 1 1 calc R . .
C25 C 0.1881(3) 1.2040(3) 0.1159(2) 0.0455(7) Uani 1 1 d . . .
H25A H 0.1051 1.2574 0.0970 0.055 Uiso 1 1 calc R A .
C26 C 0.2631(4) 1.2419(3) 0.1859(3) 0.0480(7) Uani 1 1 d . A .
H26A H 0.2304 1.3197 0.2166 0.058 Uiso 1 1 calc R . .
C27 C 0.3880(3) 1.1658(3) 0.2120(2) 0.0377(6) Uani 1 1 d . . .
H27A H 0.4399 1.1921 0.2604 0.045 Uiso 1 1 calc R A .

loop_
_atom_site_aniso_label
_atom_site_aniso_U_11
_atom_site_aniso_U_22
_atom_site_aniso_U_33
_atom_site_aniso_U_23
_atom_site_aniso_U_13
_atom_site_aniso_U_12
Pd 0.02285(12) 0.03561(13) 0.02362(12) -0.00118(8) -0.00030(8) -0.00057(8)
P 0.0218(3) 0.0225(3) 0.0221(3) -0.0006(2) -0.0016(2) -0.0029(2)
Cl 0.0394(4) 0.0674(5) 0.0266(3) -0.0030(3) -0.0036(3) 0.0146(3)
O1 0.0340(11) 0.0376(11) 0.0648(15) 0.0122(10) -0.0001(10) -0.0008(8)
O2 0.0484(14) 0.0791(18) 0.0592(15) 0.0249(13) -0.0093(12) -0.0112(13)
O3 0.0433(11) 0.0345(10) 0.0319(10) 0.0020(8) -0.0053(8) -0.0148(8)
O4 0.0388(10) 0.0356(10) 0.0326(10) -0.0043(8) -0.0104(8) -0.0067(8)
N1 0.0300(11) 0.0311(11) 0.0241(10) -0.0032(8) -0.0082(8) -0.0061(8)
N2 0.0274(10) 0.0276(10) 0.0265(10) -0.0002(8) -0.0070(8) -0.0066(8)
C1 0.0228(14) 0.094(3) 0.0399(17) -0.0058(17) 0.0042(12) 0.0055(15)
C2 0.0222(16) 0.068(3) 0.0402(19) 0.005(2) -0.0030(14) -0.0068(18)
C3 0.0252(15) 0.109(3) 0.0479(19) 0.0049(19) -0.0113(13) -0.0074(17)
C2' 0.0222(16) 0.068(3) 0.0402(19) 0.005(2) -0.0030(14) -0.0068(18)
C4 0.0294(12) 0.0231(11) 0.0299(12) -0.0025(9) -0.0048(10) -0.0014(9)
C5 0.066(2) 0.0277(13) 0.0353(15) -0.0044(11) 0.0033(14) -0.0043(13)
C6 0.091(3) 0.0377(17) 0.0413(17) -0.0142(14) -0.0024(17) 0.0033(17)
C7 0.089(3) 0.0264(15) 0.072(2) -0.0165(15) -0.018(2) -0.0037(16)
C8 0.100(3) 0.0337(17) 0.079(3) -0.0094(17) 0.008(2) -0.0283(19)
C9 0.063(2) 0.0330(15) 0.0521(19) -0.0065(13) 0.0096(16) -0.0175(14)
C10 0.0222(11) 0.0307(12) 0.0242(11) 0.0007(9) -0.0038(9) -0.0031(9)
C11 0.0218(12) 0.0361(13) 0.0306(13) -0.0036(10) -0.0056(10) 0.0000(10)
C12 0.0269(13) 0.0442(15) 0.0331(14) -0.0022(11) -0.0016(10) -0.0009(11)
C13 0.0351(16) 0.067(2) 0.0413(17) -0.0079(15) 0.0093(13) -0.0021(14)
C14 0.0414(18) 0.061(2) 0.080(3) -0.0197(19) 0.0156(18) 0.0112(16)
C15 0.0436(18) 0.0424(18) 0.080(3) -0.0022(17) 0.0062(17) 0.0121(14)
C16 0.0276(13) 0.0394(15) 0.0500(17) 0.0009(13) -0.0023(12) 0.0010(11)
C17 0.0363(16) 0.0474(18) 0.063(2) 0.0239(16) 0.0003(15) 0.0085(14)
C18 0.047(2) 0.062(2) 0.086(3) 0.036(2) 0.0107(19) 0.0031(17)
C19 0.0289(12) 0.0279(12) 0.0328(13) -0.0024(10) -0.0029(10) -0.0079(10)
C20 0.0467(17) 0.0456(16) 0.0422(16) 0.0009(13) -0.0087(13) -0.0255(13)
C21 0.0237(11) 0.0221(11) 0.0220(11) -0.0019(8) -0.0025(9) -0.0041(8)
C22 0.0245(11) 0.0260(11) 0.0277(12) 0.0023(9) -0.0004(9) -0.0031(9)
C23 0.0261(12) 0.0353(13) 0.0245(12) 0.0052(10) -0.0004(9) -0.0057(10)
C24 0.0289(13) 0.0514(16) 0.0313(13) 0.0087(12) -0.0041(11) -0.0050(12)
C25 0.0316(14) 0.0526(18) 0.0453(17) 0.0097(14) -0.0025(12) 0.0092(13)
C26 0.0474(18) 0.0365(15) 0.0541(19) -0.0058(13) -0.0018(14) 0.0117(13)
C27 0.0373(15) 0.0326(14) 0.0421(15) -0.0068(11) -0.0050(12) 0.0014(11)

loop_
_atom_type_symbol
_atom_type_description
_atom_type_scat_dispersion_real
_atom_type_scat_dispersion_imag
_atom_type_scat_source
C C 0.0033 0.0016 'International Tables Vol C Tables 4.2.6.8 and 6.1.1.4'
H H 0.0000 0.0000 'International Tables Vol C Tables 4.2.6.8 and 6.1.1.4'
N N 0.0061 0.0033 'International Tables Vol C Tables 4.2.6.8 and 6.1.1.4'
O O 0.0106 0.0060 'International Tables Vol C Tables 4.2.6.8 and 6.1.1.4'
P P 0.1023 0.0942 'International Tables Vol C Tables 4.2.6.8 and 6.1.1.4'
Cl Cl 0.1484 0.1585 'International Tables Vol C Tables 4.2.6.8 and 6.1.1.4'
Pd Pd -0.9988 1.0072 'International Tables Vol C Tables 4.2.6.8 and 6.1.1.4'

loop_
_geom_angle_atom_site_label_1
_geom_angle_atom_site_label_2
_geom_angle_atom_site_label_3
_geom_angle
C2' Pd C3 35.2(4)
C2' Pd C2 26.6(4)
C3 Pd C2 36.84(15)
C2' Pd C1 35.3(3)
C3 Pd C1 67.55(13)
C2 Pd C1 36.85(15)
C2' Pd P 130.8(3)
C3 Pd P 97.85(10)
C2 Pd P 129.53(11)
C1 Pd P 165.38(9)
C2' Pd Cl 129.9(3)
C3 Pd Cl 164.89(10)
C2 Pd Cl 130.15(11)
C1 Pd Cl 97.49(9)
P Pd Cl 97.13(2)
C4 P C21 108.25(11)
C4 P C10 109.63(11)
C21 P C10 90.04(10)
C4 P Pd 114.59(9)
C21 P Pd 118.90(8)
C10 P Pd 112.73(8)
C17 O1 C16 117.4(3)
N2 N1 C10 108.09(18)
C19 N2 N1 118.9(2)
C19 N2 C21 122.6(2)
N1 N2 C21 117.48(18)
C2 C1 Pd 70.0(2)
C3 C2 C1 122.9(4)
C3 C2 Pd 69.5(2)
C1 C2 Pd 73.2(2)
C2 C3 Pd 73.6(2)
C9 C4 C5 119.3(2)
C9 C4 P 115.8(2)
C5 C4 P 124.8(2)
C4 C5 C6 119.8(3)
C7 C6 C5 120.5(3)
C8 C7 C6 119.9(3)
C7 C8 C9 120.1(3)
C4 C9 C8 120.4(3)
N1 C10 C11 115.7(2)
N1 C10 P 101.97(15)
C11 C10 P 113.98(17)
C16 C11 C12 117.4(2)
C16 C11 C10 118.7(2)
C12 C11 C10 123.9(2)
C13 C12 C11 121.1(3)
C14 C13 C12 119.9(3)
C15 C14 C13 120.0(3)
C14 C15 C16 119.8(3)
C15 C16 C11 121.9(3)
C15 C16 O1 117.8(3)
C11 C16 O1 120.2(2)
O2 C17 O1 122.8(3)
O2 C17 C18 127.1(4)
O1 C17 C18 110.1(3)
O3 C19 N2 120.9(2)
O3 C19 C20 122.2(2)
N2 C19 C20 116.8(2)
N2 C21 C22 113.34(19)
N2 C21 P 102.89(15)
C22 C21 P 114.37(16)
C27 C22 C23 119.1(2)
C27 C22 C21 123.5(2)
C23 C22 C21 117.5(2)
O4 C23 C24 123.4(2)
O4 C23 C22 116.2(2)
C24 C23 C22 120.4(3)
C25 C24 C23 119.3(3)
C26 C25 C24 121.0(3)
C25 C26 C27 119.9(3)
C22 C27 C26 120.3(3)

loop_
_geom_bond_atom_site_label_1
_geom_bond_atom_site_label_2
_geom_bond_distance
Pd C2' 2.096(12)
Pd C3 2.105(3)
Pd C2 2.156(4)
Pd C1 2.196(3)
Pd P 2.2939(6)
Pd Cl 2.3704(7)
P C4 1.810(2)
P C21 1.876(2)
P C10 1.882(2)
O1 C17 1.371(5)
O1 C16 1.402(4)
O2 C17 1.191(5)
O3 C19 1.236(3)
O4 C23 1.354(3)
N1 N2 1.431(3)
N1 C10 1.460(3)
N2 C19 1.347(3)
N2 C21 1.471(3)
C1 C2 1.376(6)
C2 C3 1.347(6)
C4 C9 1.377(4)
C4 C5 1.382(4)
C5 C6 1.385(4)
C6 C7 1.377(6)
C7 C8 1.361(6)
C8 C9 1.392(5)
C10 C11 1.508(3)
C11 C16 1.391(4)
C11 C12 1.391(4)
C12 C13 1.390(4)
C13 C14 1.384(5)
C14 C15 1.372(6)
C15 C16 1.383(4)
C17 C18 1.497(5)
C19 C20 1.509(4)
C21 C22 1.513(3)
C22 C27 1.383(4)
C22 C23 1.405(4)
C23 C24 1.393(4)
C24 C25 1.384(5)
C25 C26 1.371(5)
C26 C27 1.400(4)

loop_
_geom_hbond_atom_site_label_D
_geom_hbond_atom_site_label_H
_geom_hbond_atom_site_label_A
_geom_hbond_distance_DH
_geom_hbond_distance_HA
_geom_hbond_distance_DA
_geom_hbond_angle_DHA
_geom_hbond_site_symmetry_A
O4 H4A O3 0.84 1.82 2.653(3) 171.5 2_675
